data_7239140
loop_
_publ_author_name
'Tseng, Jing C. W.'
'Rondla, Rohini'
'Su, Padi Y. S.'
'Lin, Ivan J. B.'

_publ_section_title
;
 The roles of betaine-ester analogues of 1-N-alkyl-3-N&#x2032;-methyl
 imidazolium salts: as amphotropic ionic liquid crystals and
 organogelators
;
_journal_issue 47
_journal_name_full 'RSC Advances'
_journal_page_first 25151
_journal_paper_doi 10.1039/c3ra43067g
_journal_volume 3
_journal_year 2013
_chemical_formula_sum 'C22 H41 Br N2 O2'
_chemical_formula_weight 445.48
_space_group_IT_number 14
_space_group_name_Hall '-P 2ybc'
_space_group_name_H-M_alt 'P 1 21/c 1'
_symmetry_cell_setting monoclinic
_symmetry_space_group_name_H-M 'P 1 21/c 1'
_atom_sites_solution_hydrogens geom
_atom_sites_solution_primary direct
_atom_sites_solution_secondary difmap
_audit_creation_method SHELXL-97
_cell_angle_alpha 90.00
_cell_angle_beta 98.048(8)
_cell_angle_gamma 90.00
_cell_formula_units_Z 4
_cell_length_a 22.834(7)
_cell_length_b 8.194(3)
_cell_length_c 13.429(4)
_cell_measurement_reflns_used 1780
_cell_measurement_temperature 296(2)
_cell_measurement_theta_max 25.19
_cell_measurement_theta_min 2.64
_cell_volume 2487.8(14)
_computing_cell_refinement 'Bruker SAINT'
_computing_data_collection 'Bruker APEX2'
_computing_data_reduction 'Bruker SAINT'
_computing_molecular_graphics 'Bruker SHELXTL'
_computing_publication_material 'Bruker SHELXTL'
_computing_structure_refinement 'SHELXL-97 (Sheldrick, 2008)'
_computing_structure_solution 'SHELXS-97 (Sheldrick, 2008)'
_diffrn_ambient_temperature 296(2)
_diffrn_measured_fraction_theta_full 0.981
_diffrn_measured_fraction_theta_max 0.981
_diffrn_measurement_device_type 'Bruker APEX-II CCD'
_diffrn_measurement_method '\f and \w scans'
_diffrn_radiation_monochromator graphite
_diffrn_radiation_source 'fine-focus sealed tube'
_diffrn_radiation_type MoK\a
_diffrn_radiation_wavelength 0.71073
_diffrn_reflns_av_R_equivalents 0.0795
_diffrn_reflns_av_sigmaI/netI 0.1092
_diffrn_reflns_limit_h_max 26
_diffrn_reflns_limit_h_min -27
_diffrn_reflns_limit_k_max 9
_diffrn_reflns_limit_k_min -9
_diffrn_reflns_limit_l_max 13
_diffrn_reflns_limit_l_min -16
_diffrn_reflns_number 11670
_diffrn_reflns_theta_full 25.31
_diffrn_reflns_theta_max 25.31
_diffrn_reflns_theta_min 1.80
_exptl_absorpt_coefficient_mu 1.669
_exptl_absorpt_correction_T_max 0.8643
_exptl_absorpt_correction_T_min 0.7001
_exptl_absorpt_correction_type multi-scan
_exptl_absorpt_process_details 'Bruker SADABS'
_exptl_crystal_colour colourless
_exptl_crystal_density_diffrn 1.189
_exptl_crystal_density_method 'not measured'
_exptl_crystal_description prism
_exptl_crystal_F_000 952
_exptl_crystal_size_max 0.23
_exptl_crystal_size_mid 0.21
_exptl_crystal_size_min 0.09
_refine_diff_density_max 0.517
_refine_diff_density_min -0.483
_refine_diff_density_rms 0.061
_refine_ls_extinction_method none
_refine_ls_goodness_of_fit_ref 0.889
_refine_ls_hydrogen_treatment constr
_refine_ls_matrix_type full
_refine_ls_number_parameters 246
_refine_ls_number_reflns 4448
_refine_ls_number_restraints 0
_refine_ls_restrained_S_all 0.889
_refine_ls_R_factor_all 0.1492
_refine_ls_R_factor_gt 0.0476
_refine_ls_shift/su_max 0.000
_refine_ls_shift/su_mean 0.000
_refine_ls_structure_factor_coef Fsqd
_refine_ls_weighting_details 'calc w=1/[\s^2^(Fo^2^)+(0.0695P)^2^+0.4535P] where P=(Fo^2^+2Fc^2^)/3'
_refine_ls_weighting_scheme calc
_refine_ls_wR_factor_gt 0.1041
_refine_ls_wR_factor_ref 0.1508
_reflns_number_gt 2014
_reflns_number_total 4448
_reflns_threshold_expression >2sigma(I)
_cod_data_source_file c3ra43067g.txt
_cod_data_source_block 1
_cod_depositor_comments
;
The following automatic conversions were performed:

data item '_symmetry_cell_setting' value 'Monoclinic' was changed to
'monoclinic' in accordance with the
/home/saulius/struct/COD-crude-data/automatic-downloads/DataCite-retrospective/RSC/depositions/lib/dictionaries/cif_core.dic
dictionary named 'cif_core.dic' version 2.4.2 last updated on
2011-04-26.

Automatic conversion script
Id: cif_fix_values 6909 2019-04-08 15:41:33Z antanas 
;
_cod_original_cell_volume 2488.0(13)
_cod_original_sg_symbol_H-M P2(1)/c
_cod_database_code 7239140

loop_
_symmetry_equiv_pos_as_xyz
'x, y, z'
'-x, y+1/2, -z+1/2'
'-x, -y, -z'
'x, -y-1/2, z-1/2'

loop_
_atom_site_label
_atom_site_type_symbol
_atom_site_fract_x
_atom_site_fract_y
_atom_site_fract_z
_atom_site_U_iso_or_equiv
_atom_site_adp_type
_atom_site_occupancy
_atom_site_symmetry_multiplicity
_atom_site_calc_flag
_atom_site_refinement_flags
Br1 Br 0.54654(2) 0.49472(9) 0.81202(4) 0.0601(2) Uani 1 1 d .
C1 C 0.5600(2) 0.2405(8) 1.5662(4) 0.0698(18) Uani 1 1 d .
H1A H 0.5317 0.1746 1.5245 0.105 Uiso 1 1 calc R
H1B H 0.5444 0.2695 1.6266 0.105 Uiso 1 1 calc R
H1C H 0.5960 0.1802 1.5833 0.105 Uiso 1 1 calc R
C2 C 0.5800(2) 0.5438(7) 1.5500(4) 0.0554(17) Uani 1 1 d .
H2 H 0.5777 0.5750 1.6159 0.066 Uiso 1 1 calc R
C3 C 0.5793(2) 0.3951(8) 1.4143(4) 0.0526(15) Uani 1 1 d .
H3 H 0.5770 0.3062 1.3709 0.063 Uiso 1 1 calc R
C4 C 0.5920(2) 0.6427(7) 1.4742(4) 0.0536(14) Uani 1 1 d .
H4 H 0.5999 0.7541 1.4782 0.064 Uiso 1 1 calc R
C5 C 0.6042(2) 0.5993(7) 1.2924(3) 0.0500(14) Uani 1 1 d .
H5A H 0.5866 0.7055 1.2762 0.060 Uiso 1 1 calc R
H5B H 0.5874 0.5229 1.2410 0.060 Uiso 1 1 calc R
C6 C 0.6692(2) 0.6094(7) 1.2928(4) 0.0499(14) Uani 1 1 d .
C7 C 0.7445(2) 0.6453(9) 1.1919(4) 0.0665(18) Uani 1 1 d .
H7A H 0.7657 0.5541 1.2261 0.080 Uiso 1 1 calc R
H7B H 0.7601 0.7454 1.2238 0.080 Uiso 1 1 calc R
C8 C 0.7528(2) 0.6456(8) 1.0830(4) 0.0600(16) Uani 1 1 d .
H8A H 0.7327 0.7392 1.0497 0.072 Uiso 1 1 calc R
H8B H 0.7354 0.5477 1.0507 0.072 Uiso 1 1 calc R
C9 C 0.8179(2) 0.6526(8) 1.0722(4) 0.0577(16) Uani 1 1 d .
H9A H 0.8348 0.7504 1.1053 0.069 Uiso 1 1 calc R
H9B H 0.8376 0.5596 1.1070 0.069 Uiso 1 1 calc R
C10 C 0.8311(2) 0.6525(8) 0.9649(4) 0.0600(16) Uani 1 1 d .
H10A H 0.8134 0.5560 0.9312 0.072 Uiso 1 1 calc R
H10B H 0.8123 0.7470 0.9305 0.072 Uiso 1 1 calc R
C11 C 0.8958(2) 0.6553(8) 0.9544(4) 0.0575(16) Uani 1 1 d .
H11A H 0.9147 0.5613 0.9891 0.069 Uiso 1 1 calc R
H11B H 0.9135 0.7524 0.9873 0.069 Uiso 1 1 calc R
C12 C 0.9083(2) 0.6535(8) 0.8458(4) 0.0579(16) Uani 1 1 d .
H12A H 0.8900 0.5574 0.8126 0.069 Uiso 1 1 calc R
H12B H 0.8898 0.7484 0.8114 0.069 Uiso 1 1 calc R
C13 C 0.9735(2) 0.6535(8) 0.8343(4) 0.0577(16) Uani 1 1 d .
H13A H 0.9920 0.7493 0.8675 0.069 Uiso 1 1 calc R
H13B H 0.9920 0.5582 0.8681 0.069 Uiso 1 1 calc R
C14 C 0.9851(2) 0.6527(8) 0.7259(3) 0.0588(16) Uani 1 1 d .
H14A H 0.9669 0.5564 0.6929 0.071 Uiso 1 1 calc R
H14B H 0.9662 0.7474 0.6920 0.071 Uiso 1 1 calc R
C15 C 1.0496(2) 0.6542(8) 0.7135(4) 0.0551(15) Uani 1 1 d .
H15A H 1.0686 0.5597 0.7476 0.066 Uiso 1 1 calc R
H15B H 1.0678 0.7508 0.7461 0.066 Uiso 1 1 calc R
C16 C 1.0613(2) 0.6525(8) 0.6045(4) 0.0594(17) Uani 1 1 d .
H16A H 1.0428 0.5561 0.5720 0.071 Uiso 1 1 calc R
H16B H 1.0422 0.7470 0.5706 0.071 Uiso 1 1 calc R
C17 C 1.1255(2) 0.6535(8) 0.5899(3) 0.0550(16) Uani 1 1 d .
H17A H 1.1445 0.5581 0.6229 0.066 Uiso 1 1 calc R
H17B H 1.1442 0.7491 0.6231 0.066 Uiso 1 1 calc R
C18 C 1.1367(2) 0.6541(8) 0.4816(4) 0.0551(15) Uani 1 1 d .
H18A H 1.1182 0.5583 0.4483 0.066 Uiso 1 1 calc R
H18B H 1.1178 0.7494 0.4485 0.066 Uiso 1 1 calc R
C19 C 1.2013(2) 0.6552(8) 0.4681(4) 0.0597(17) Uani 1 1 d .
H19A H 1.2203 0.5610 0.5024 0.072 Uiso 1 1 calc R
H19B H 1.2196 0.7519 0.5005 0.072 Uiso 1 1 calc R
C20 C 1.2127(2) 0.6529(8) 0.3600(4) 0.0595(16) Uani 1 1 d .
H20A H 1.1939 0.5571 0.3273 0.071 Uiso 1 1 calc R
H20B H 1.1943 0.7481 0.3260 0.071 Uiso 1 1 calc R
C21 C 1.2772(2) 0.6515(9) 0.3469(4) 0.074(2) Uani 1 1 d .
H21A H 1.2956 0.5568 0.3814 0.088 Uiso 1 1 calc R
H21B H 1.2958 0.7477 0.3793 0.088 Uiso 1 1 calc R
C22 C 1.2893(3) 0.6480(11) 0.2394(5) 0.099(3) Uani 1 1 d .
H22A H 1.2708 0.5537 0.2062 0.149 Uiso 1 1 calc R
H22B H 1.3312 0.6432 0.2383 0.149 Uiso 1 1 calc R
H22C H 1.2736 0.7448 0.2054 0.149 Uiso 1 1 calc R
N1 N 0.57204(17) 0.3902(6) 1.5113(3) 0.0504(12) Uani 1 1 d .
N2 N 0.59025(18) 0.5460(5) 1.3905(3) 0.0458(12) Uani 1 1 d .
O1 O 0.70505(16) 0.6022(7) 1.3653(3) 0.0817(15) Uani 1 1 d .
O2 O 0.68183(14) 0.6316(5) 1.1994(2) 0.0565(11) Uani 1 1 d .

loop_
_atom_site_aniso_label
_atom_site_aniso_U_11
_atom_site_aniso_U_22
_atom_site_aniso_U_33
_atom_site_aniso_U_23
_atom_site_aniso_U_13
_atom_site_aniso_U_12
Br1 0.0726(4) 0.0535(4) 0.0570(3) -0.0035(4) 0.0190(2) 0.0038(4)
C1 0.082(4) 0.067(5) 0.063(4) 0.017(4) 0.020(3) -0.015(4)
C2 0.065(4) 0.061(5) 0.043(3) -0.007(3) 0.015(3) 0.003(3)
C3 0.059(4) 0.055(5) 0.046(3) 0.007(3) 0.014(3) 0.000(3)
C4 0.068(4) 0.048(4) 0.048(3) -0.002(3) 0.018(3) -0.004(3)
C5 0.050(3) 0.064(4) 0.038(3) 0.003(3) 0.012(2) 0.003(3)
C6 0.051(3) 0.056(4) 0.045(3) 0.002(3) 0.013(3) 0.002(3)
C7 0.048(3) 0.101(6) 0.052(3) 0.006(4) 0.017(3) -0.006(3)
C8 0.053(3) 0.081(5) 0.048(3) 0.000(3) 0.017(3) -0.003(3)
C9 0.052(3) 0.078(5) 0.046(3) 0.001(3) 0.019(3) 0.001(3)
C10 0.051(3) 0.085(5) 0.048(3) 0.004(3) 0.019(3) -0.004(3)
C11 0.049(3) 0.075(5) 0.049(3) 0.000(3) 0.013(3) -0.003(3)
C12 0.055(3) 0.078(5) 0.043(3) -0.003(3) 0.014(3) -0.003(3)
C13 0.051(3) 0.075(5) 0.050(3) 0.000(3) 0.017(3) -0.004(3)
C14 0.049(3) 0.085(5) 0.045(3) -0.003(3) 0.016(3) -0.005(3)
C15 0.050(3) 0.068(4) 0.049(3) -0.001(3) 0.014(2) -0.002(3)
C16 0.054(3) 0.082(5) 0.045(3) -0.005(3) 0.012(3) 0.000(3)
C17 0.049(3) 0.076(5) 0.042(3) -0.003(3) 0.012(2) 0.002(3)
C18 0.050(3) 0.072(5) 0.045(3) 0.003(3) 0.012(2) 0.001(3)
C19 0.050(3) 0.082(5) 0.048(3) 0.001(3) 0.012(3) 0.006(3)
C20 0.050(3) 0.080(5) 0.050(3) 0.002(3) 0.012(3) 0.004(3)
C21 0.054(4) 0.105(6) 0.065(4) -0.005(4) 0.020(3) 0.001(4)
C22 0.074(5) 0.153(9) 0.078(5) -0.003(5) 0.034(4) 0.006(5)
N1 0.052(3) 0.052(4) 0.050(3) 0.002(3) 0.015(2) 0.001(2)
N2 0.048(2) 0.052(4) 0.039(2) 0.001(2) 0.0096(19) 0.004(2)
O1 0.053(2) 0.147(5) 0.046(2) 0.018(3) 0.0085(19) -0.008(3)
O2 0.048(2) 0.082(3) 0.042(2) 0.007(2) 0.0169(16) 0.001(2)

loop_
_atom_type_symbol
_atom_type_description
_atom_type_scat_dispersion_real
_atom_type_scat_dispersion_imag
_atom_type_scat_source
C C 0.0033 0.0016 'International Tables Vol C Tables 4.2.6.8 and 6.1.1.4'
H H 0.0000 0.0000 'International Tables Vol C Tables 4.2.6.8 and 6.1.1.4'
N N 0.0061 0.0033 'International Tables Vol C Tables 4.2.6.8 and 6.1.1.4'
O O 0.0106 0.0060 'International Tables Vol C Tables 4.2.6.8 and 6.1.1.4'
Br Br -0.2901 2.4595 'International Tables Vol C Tables 4.2.6.8 and 6.1.1.4'

loop_
_geom_angle_atom_site_label_1
_geom_angle_atom_site_label_2
_geom_angle_atom_site_label_3
_geom_angle
N1 C1 H1A 109.5
N1 C1 H1B 109.5
H1A C1 H1B 109.5
N1 C1 H1C 109.5
H1A C1 H1C 109.5
H1B C1 H1C 109.5
C4 C2 N1 107.2(5)
C4 C2 H2 126.4
N1 C2 H2 126.4
N2 C3 N1 108.7(6)
N2 C3 H3 125.7
N1 C3 H3 125.7
C2 C4 N2 106.5(5)
C2 C4 H4 126.8
N2 C4 H4 126.8
N2 C5 C6 110.8(4)
N2 C5 H5A 109.5
C6 C5 H5A 109.5
N2 C5 H5B 109.5
C6 C5 H5B 109.5
H5A C5 H5B 108.1
O1 C6 O2 124.3(5)
O1 C6 C5 125.2(5)
O2 C6 C5 110.5(4)
O2 C7 C8 109.1(4)
O2 C7 H7A 109.9
C8 C7 H7A 109.9
O2 C7 H7B 109.9
C8 C7 H7B 109.9
H7A C7 H7B 108.3
C7 C8 C9 110.7(4)
C7 C8 H8A 109.5
C9 C8 H8A 109.5
C7 C8 H8B 109.5
C9 C8 H8B 109.5
H8A C8 H8B 108.1
C10 C9 C8 114.8(4)
C10 C9 H9A 108.6
C8 C9 H9A 108.6
C10 C9 H9B 108.6
C8 C9 H9B 108.6
H9A C9 H9B 107.5
C11 C10 C9 114.7(4)
C11 C10 H10A 108.6
C9 C10 H10A 108.6
C11 C10 H10B 108.6
C9 C10 H10B 108.6
H10A C10 H10B 107.6
C10 C11 C12 114.0(4)
C10 C11 H11A 108.7
C12 C11 H11A 108.7
C10 C11 H11B 108.7
C12 C11 H11B 108.7
H11A C11 H11B 107.6
C13 C12 C11 114.5(4)
C13 C12 H12A 108.6
C11 C12 H12A 108.6
C13 C12 H12B 108.6
C11 C12 H12B 108.6
H12A C12 H12B 107.6
C14 C13 C12 113.8(4)
C14 C13 H13A 108.8
C12 C13 H13A 108.8
C14 C13 H13B 108.8
C12 C13 H13B 108.8
H13A C13 H13B 107.7
C15 C14 C13 114.3(4)
C15 C14 H14A 108.7
C13 C14 H14A 108.7
C15 C14 H14B 108.7
C13 C14 H14B 108.7
H14A C14 H14B 107.6
C14 C15 C16 114.3(4)
C14 C15 H15A 108.7
C16 C15 H15A 108.7
C14 C15 H15B 108.7
C16 C15 H15B 108.7
H15A C15 H15B 107.6
C17 C16 C15 115.4(4)
C17 C16 H16A 108.4
C15 C16 H16A 108.4
C17 C16 H16B 108.4
C15 C16 H16B 108.4
H16A C16 H16B 107.5
C16 C17 C18 115.1(4)
C16 C17 H17A 108.5
C18 C17 H17A 108.5
C16 C17 H17B 108.5
C18 C17 H17B 108.5
H17A C17 H17B 107.5
C19 C18 C17 114.4(4)
C19 C18 H18A 108.6
C17 C18 H18A 108.6
C19 C18 H18B 108.6
C17 C18 H18B 108.6
H18A C18 H18B 107.6
C18 C19 C20 114.7(4)
C18 C19 H19A 108.6
C20 C19 H19A 108.6
C18 C19 H19B 108.6
C20 C19 H19B 108.6
H19A C19 H19B 107.6
C21 C20 C19 114.6(4)
C21 C20 H20A 108.6
C19 C20 H20A 108.6
C21 C20 H20B 108.6
C19 C20 H20B 108.6
H20A C20 H20B 107.6
C20 C21 C22 115.2(5)
C20 C21 H21A 108.5
C22 C21 H21A 108.5
C20 C21 H21B 108.5
C22 C21 H21B 108.5
H21A C21 H21B 107.5
C21 C22 H22A 109.5
C21 C22 H22B 109.5
H22A C22 H22B 109.5
C21 C22 H22C 109.5
H22A C22 H22C 109.5
H22B C22 H22C 109.5
C3 N1 C2 108.3(5)
C3 N1 C1 124.7(5)
C2 N1 C1 126.9(4)
C3 N2 C4 109.3(5)
C3 N2 C5 125.0(5)
C4 N2 C5 125.4(5)
C6 O2 C7 114.8(4)

loop_
_geom_bond_atom_site_label_1
_geom_bond_atom_site_label_2
_geom_bond_distance
C1 N1 1.476(7)
C1 H1A 0.9600
C1 H1B 0.9600
C1 H1C 0.9600
C2 C4 1.359(7)
C2 N1 1.365(7)
C2 H2 0.9300
C3 N2 1.309(7)
C3 N1 1.338(6)
C3 H3 0.9300
C4 N2 1.371(6)
C4 H4 0.9300
C5 N2 1.465(6)
C5 C6 1.485(6)
C5 H5A 0.9700
C5 H5B 0.9700
C6 O1 1.183(6)
C6 O2 1.339(5)
C7 O2 1.453(5)
C7 C8 1.501(6)
C7 H7A 0.9700
C7 H7B 0.9700
C8 C9 1.515(6)
C8 H8A 0.9700
C8 H8B 0.9700
C9 C10 1.513(6)
C9 H9A 0.9700
C9 H9B 0.9700
C10 C11 1.504(6)
C10 H10A 0.9700
C10 H10B 0.9700
C11 C12 1.526(6)
C11 H11A 0.9700
C11 H11B 0.9700
C12 C13 1.518(7)
C12 H12A 0.9700
C12 H12B 0.9700
C13 C14 1.516(6)
C13 H13A 0.9700
C13 H13B 0.9700
C14 C15 1.504(6)
C14 H14A 0.9700
C14 H14B 0.9700
C15 C16 1.523(6)
C15 H15A 0.9700
C15 H15B 0.9700
C16 C17 1.508(6)
C16 H16A 0.9700
C16 H16B 0.9700
C17 C18 1.511(6)
C17 H17A 0.9700
C17 H17B 0.9700
C18 C19 1.511(6)
C18 H18A 0.9700
C18 H18B 0.9700
C19 C20 1.512(6)
C19 H19A 0.9700
C19 H19B 0.9700
C20 C21 1.505(7)
C20 H20A 0.9700
C20 H20B 0.9700
C21 C22 1.507(7)
C21 H21A 0.9700
C21 H21B 0.9700
C22 H22A 0.9600
C22 H22B 0.9600
C22 H22C 0.9600
